data_4023338
loop_
_publ_author_name
'Lodovico Lunazzi'
'Michele Mancinelli'
'Andrea Mazzanti'

_publ_contact_author
;
Dr. Andrea Mazzanti
University of Bologna
Department of Organic Chemistry A.Mangini
Viale Risorgimento 4
40136 Bologna
Italy
;
_publ_contact_author_email mazzand@ms.fci.unibo.it
_publ_contact_author_fax '[039]051 209 3654'
_publ_contact_author_phone '[039]051 209 3633'
_publ_section_title
;
 Arylbiphenylene Atropisomers: Structure, Conformation,
 Stereodynamics, and Absolute Configuration
;
_journal_name_full 'Journal of Organic Chemistry'
_journal_page_first 2198
_journal_page_last 2205
_journal_paper_doi 10.1021/jo702502n
_journal_volume 73
_journal_year 2008
_chemical_formula_sum 'C26 H20'
_chemical_formula_weight 332.42
_chemical_name_common 'compound 1'
_chemical_name_systematic
; 
 1,8-di(o-tolyl)biphenylene
;
_space_group_IT_number 14
_symmetry_cell_setting monoclinic
_symmetry_space_group_name_Hall '-P 2ybc'
_symmetry_space_group_name_H-M 'P 1 21/c 1'
_atom_sites_solution_hydrogens geom
_atom_sites_solution_primary direct
_atom_sites_solution_secondary difmap
_audit_creation_date 29/05/2007
_audit_creation_method SHELXL-97
_audit_update_record 10/11/2007
_cell_angle_alpha 90.00
_cell_angle_beta 108.5520(10)
_cell_angle_gamma 90.00
_cell_formula_units_Z 4
_cell_length_a 9.0552(9)
_cell_length_b 28.655(3)
_cell_length_c 7.5307(7)
_cell_measurement_temperature 273(2)
_cell_volume 1852.5(3)
_computing_cell_refinement 'Bruker APEX 1.0.27'
_computing_data_collection 'Bruker APEX 1.0.27'
_computing_data_reduction 'Bruker APEX 1.0.27'
_computing_structure_refinement 'SHELXL-97 (Sheldrick, 1997)'
_computing_structure_solution 'SHELXS-97 (Sheldrick, 1990)'
_diffrn_ambient_temperature 273(2)
_diffrn_measured_fraction_theta_full 0.946
_diffrn_measured_fraction_theta_max 0.946
_diffrn_measurement_device_type 'Bruker APEX 2'
_diffrn_measurement_method 'phi and omega scans'
_diffrn_radiation_monochromator graphite
_diffrn_radiation_source 'fine-focus sealed tube'
_diffrn_radiation_type MoK\a
_diffrn_radiation_wavelength 0.71073
_diffrn_reflns_av_R_equivalents 0.0264
_diffrn_reflns_av_sigmaI/netI 0.0276
_diffrn_reflns_limit_h_max 12
_diffrn_reflns_limit_h_min -11
_diffrn_reflns_limit_k_max 37
_diffrn_reflns_limit_k_min -38
_diffrn_reflns_limit_l_max 10
_diffrn_reflns_limit_l_min -10
_diffrn_reflns_number 21086
_diffrn_reflns_theta_full 28.61
_diffrn_reflns_theta_max 28.61
_diffrn_reflns_theta_min 2.37
_exptl_absorpt_coefficient_mu 0.067
_exptl_absorpt_correction_T_max 0.9867
_exptl_absorpt_correction_T_min 0.9671
_exptl_absorpt_correction_type empirical
_exptl_crystal_colour colourless
_exptl_crystal_density_diffrn 1.192
_exptl_crystal_density_method 'not measured'
_exptl_crystal_description brick
_exptl_crystal_F_000 704
_exptl_crystal_size_max 0.50
_exptl_crystal_size_mid 0.20
_exptl_crystal_size_min 0.20
_refine_diff_density_max 0.180
_refine_diff_density_min -0.155
_refine_diff_density_rms 0.030
_refine_ls_extinction_method none
_refine_ls_goodness_of_fit_ref 1.047
_refine_ls_hydrogen_treatment constr
_refine_ls_matrix_type full
_refine_ls_number_parameters 237
_refine_ls_number_reflns 4485
_refine_ls_number_restraints 0
_refine_ls_restrained_S_all 1.047
_refine_ls_R_factor_all 0.0709
_refine_ls_R_factor_gt 0.0465
_refine_ls_shift/su_max 0.000
_refine_ls_shift/su_mean 0.000
_refine_ls_structure_factor_coef Fsqd
_refine_ls_weighting_details 'calc w=1/[\s^2^(Fo^2^)+(0.0635P)^2^+0.2364P] where P=(Fo^2^+2Fc^2^)/3'
_refine_ls_weighting_scheme calc
_refine_ls_wR_factor_gt 0.1268
_refine_ls_wR_factor_ref 0.1401
_reflns_number_gt 3056
_reflns_number_total 4485
_reflns_threshold_expression >2sigma(I)
_cod_data_source_file jo702502n-File003.cif
_cod_data_source_block p21c
_cod_original_sg_symbol_H-M 'P 21/c'
_cod_database_code 4023338

loop_
_symmetry_equiv_pos_as_xyz
'x, y, z'
'-x, y+1/2, -z+1/2'
'-x, -y, -z'
'x, -y-1/2, z-1/2'

loop_
_atom_site_label
_atom_site_type_symbol
_atom_site_fract_x
_atom_site_fract_y
_atom_site_fract_z
_atom_site_U_iso_or_equiv
_atom_site_adp_type
_atom_site_occupancy
_atom_site_symmetry_multiplicity
_atom_site_calc_flag
_atom_site_refinement_flags
_atom_site_disorder_assembly
_atom_site_disorder_group
C1 C 0.31323(14) 0.17245(4) 0.91816(17) 0.0442(3) Uani 1 1 d . . .
C2 C 0.28209(17) 0.20431(4) 1.04619(19) 0.0514(3) Uani 1 1 d . . .
C3 C 0.3970(2) 0.22218(5) 1.1948(2) 0.0634(4) Uani 1 1 d . . .
H3 H 0.3764 0.2429 1.2792 0.076 Uiso 1 1 calc R . .
C4 C 0.5484(2) 0.20724(5) 1.2118(2) 0.0667(4) Uani 1 1 d . . .
H4 H 0.6311 0.2186 1.3105 0.080 Uiso 1 1 calc R . .
C5 C 0.57942(17) 0.17640(5) 1.0881(2) 0.0589(4) Uani 1 1 d . . .
H5 H 0.6823 0.1678 1.1063 0.071 Uiso 1 1 calc R . .
C6 C 0.46027(14) 0.15703(4) 0.93302(18) 0.0463(3) Uani 1 1 d . . .
C7 C 0.49487(14) 0.12456(4) 0.79719(19) 0.0473(3) Uani 1 1 d . . .
C8 C 0.57193(17) 0.08189(5) 0.8544(2) 0.0600(4) Uani 1 1 d . . .
C9 C 0.5998(2) 0.05379(6) 0.7180(3) 0.0782(5) Uani 1 1 d . . .
H9 H 0.6502 0.0254 0.7533 0.094 Uiso 1 1 calc R . .
C10 C 0.5554(2) 0.06664(6) 0.5330(3) 0.0785(5) Uani 1 1 d . . .
H10 H 0.5777 0.0473 0.4458 0.094 Uiso 1 1 calc R . .
C11 C 0.47767(19) 0.10816(6) 0.4758(2) 0.0657(4) Uani 1 1 d . . .
H11 H 0.4456 0.1168 0.3502 0.079 Uiso 1 1 calc R . .
C12 C 0.44846(16) 0.13671(5) 0.6088(2) 0.0535(3) Uani 1 1 d . . .
H12 H 0.3964 0.1648 0.5712 0.064 Uiso 1 1 calc R . .
C13 C 0.6151(2) 0.06514(6) 1.0542(2) 0.0812(5) Uani 1 1 d . . .
H13A H 0.6435 0.0328 1.0599 0.122 Uiso 1 1 calc R . .
H13B H 0.5278 0.0690 1.0990 0.122 Uiso 1 1 calc R . .
H13C H 0.7016 0.0830 1.1308 0.122 Uiso 1 1 calc R . .
C14 C 0.14139(14) 0.17030(4) 0.81030(18) 0.0447(3) Uani 1 1 d . . .
C15 C 0.11055(17) 0.20224(4) 0.9379(2) 0.0522(3) Uani 1 1 d . . .
C16 C -0.03616(19) 0.21668(5) 0.9230(2) 0.0648(4) Uani 1 1 d . . .
H16 H -0.0560 0.2379 1.0061 0.078 Uiso 1 1 calc R . .
C17 C -0.15568(19) 0.19728(6) 0.7727(3) 0.0696(4) Uani 1 1 d . . .
H17 H -0.2583 0.2056 0.7570 0.083 Uiso 1 1 calc R . .
C18 C -0.12607(16) 0.16642(5) 0.6484(2) 0.0591(4) Uani 1 1 d . . .
H18 H -0.2096 0.1548 0.5514 0.071 Uiso 1 1 calc R . .
C19 C 0.02677(14) 0.15155(4) 0.66162(18) 0.0462(3) Uani 1 1 d . . .
C20 C 0.05277(14) 0.11869(4) 0.52141(18) 0.0453(3) Uani 1 1 d . . .
C21 C 0.10581(15) 0.07300(4) 0.57103(19) 0.0498(3) Uani 1 1 d . . .
C22 C 0.12507(18) 0.04406(5) 0.4319(2) 0.0610(4) Uani 1 1 d . . .
H22 H 0.1597 0.0136 0.4625 0.073 Uiso 1 1 calc R . .
C23 C 0.0944(2) 0.05912(6) 0.2500(2) 0.0684(4) Uani 1 1 d . . .
H23 H 0.1085 0.0390 0.1598 0.082 Uiso 1 1 calc R . .
C24 C 0.0427(2) 0.10414(6) 0.2019(2) 0.0693(4) Uani 1 1 d . . .
H24 H 0.0218 0.1146 0.0794 0.083 Uiso 1 1 calc R . .
C25 C 0.02217(17) 0.13354(5) 0.3375(2) 0.0581(4) Uani 1 1 d . . .
H25 H -0.0128 0.1639 0.3051 0.070 Uiso 1 1 calc R . .
C26 C 0.1380(2) 0.05546(5) 0.7676(2) 0.0675(4) Uani 1 1 d . . .
H26A H 0.1619 0.0228 0.7722 0.101 Uiso 1 1 calc R . .
H26B H 0.0478 0.0603 0.8062 0.101 Uiso 1 1 calc R . .
H26C H 0.2249 0.0721 0.8500 0.101 Uiso 1 1 calc R . .

loop_
_atom_site_aniso_label
_atom_site_aniso_U_11
_atom_site_aniso_U_22
_atom_site_aniso_U_33
_atom_site_aniso_U_23
_atom_site_aniso_U_13
_atom_site_aniso_U_12
C1 0.0523(7) 0.0359(6) 0.0445(7) -0.0005(5) 0.0156(5) -0.0017(5)
C2 0.0707(9) 0.0362(6) 0.0507(7) -0.0011(5) 0.0242(7) -0.0001(6)
C3 0.0942(12) 0.0407(7) 0.0540(9) -0.0075(6) 0.0218(8) -0.0069(7)
C4 0.0832(11) 0.0506(8) 0.0543(9) -0.0047(7) 0.0052(8) -0.0195(7)
C5 0.0553(8) 0.0533(8) 0.0606(9) 0.0036(7) 0.0080(6) -0.0104(6)
C6 0.0488(7) 0.0389(6) 0.0498(7) 0.0025(5) 0.0137(5) -0.0042(5)
C7 0.0408(6) 0.0454(6) 0.0575(8) 0.0002(6) 0.0181(6) -0.0012(5)
C8 0.0577(8) 0.0533(8) 0.0702(10) 0.0061(7) 0.0220(7) 0.0082(6)
C9 0.0861(12) 0.0602(9) 0.0964(14) 0.0032(9) 0.0404(10) 0.0233(8)
C10 0.0960(13) 0.0690(10) 0.0859(13) -0.0096(9) 0.0505(11) 0.0090(9)
C11 0.0728(10) 0.0679(9) 0.0646(10) -0.0018(7) 0.0337(8) -0.0038(8)
C12 0.0526(7) 0.0502(7) 0.0604(9) 0.0026(6) 0.0219(6) 0.0002(6)
C13 0.0923(13) 0.0643(10) 0.0805(12) 0.0164(9) 0.0181(10) 0.0191(9)
C14 0.0483(7) 0.0371(6) 0.0522(7) 0.0022(5) 0.0207(6) 0.0040(5)
C15 0.0666(8) 0.0395(6) 0.0579(8) 0.0028(6) 0.0302(7) 0.0057(6)
C16 0.0795(11) 0.0489(8) 0.0805(11) 0.0038(7) 0.0458(9) 0.0161(7)
C17 0.0592(9) 0.0629(9) 0.0969(13) 0.0113(9) 0.0393(9) 0.0171(7)
C18 0.0468(7) 0.0578(8) 0.0727(10) 0.0087(7) 0.0193(7) 0.0064(6)
C19 0.0452(7) 0.0405(6) 0.0538(8) 0.0054(5) 0.0174(6) 0.0022(5)
C20 0.0396(6) 0.0456(7) 0.0484(7) 0.0005(5) 0.0105(5) -0.0040(5)
C21 0.0539(7) 0.0443(7) 0.0507(8) 0.0007(5) 0.0158(6) -0.0034(5)
C22 0.0754(10) 0.0460(7) 0.0636(9) -0.0029(7) 0.0251(7) -0.0002(7)
C23 0.0894(11) 0.0636(9) 0.0581(9) -0.0111(7) 0.0316(8) -0.0084(8)
C24 0.0876(11) 0.0712(10) 0.0491(9) 0.0031(7) 0.0218(8) -0.0063(8)
C25 0.0629(8) 0.0546(8) 0.0535(8) 0.0080(6) 0.0138(6) 0.0007(6)
C26 0.0954(12) 0.0470(8) 0.0570(9) 0.0067(6) 0.0199(8) 0.0024(7)

loop_
_atom_type_symbol
_atom_type_description
_atom_type_scat_dispersion_real
_atom_type_scat_dispersion_imag
_atom_type_scat_source
C C 0.0033 0.0016 'International Tables Vol C Tables 4.2.6.8 and 6.1.1.4'
H H 0.0000 0.0000 'International Tables Vol C Tables 4.2.6.8 and 6.1.1.4'

loop_
_geom_angle_atom_site_label_1
_geom_angle_atom_site_label_2
_geom_angle_atom_site_label_3
_geom_angle
_geom_angle_site_symmetry_1
_geom_angle_site_symmetry_3
_geom_angle_publ_flag
C6 C1 C2 123.26(12) . . ?
C6 C1 C14 146.85(12) . . ?
C2 C1 C14 89.89(10) . . ?
C3 C2 C1 122.33(14) . . ?
C3 C2 C15 147.64(13) . . ?
C1 C2 C15 90.02(10) . . ?
C2 C3 C4 115.41(14) . . ?
C2 C3 H3 122.3 . . ?
C4 C3 H3 122.3 . . ?
C5 C4 C3 122.54(13) . . ?
C5 C4 H4 118.7 . . ?
C3 C4 H4 118.7 . . ?
C4 C5 C6 122.69(14) . . ?
C4 C5 H5 118.7 . . ?
C6 C5 H5 118.7 . . ?
C1 C6 C5 113.76(12) . . ?
C1 C6 C7 123.77(11) . . ?
C5 C6 C7 122.43(12) . . ?
C12 C7 C8 119.34(13) . . ?
C12 C7 C6 118.93(11) . . ?
C8 C7 C6 121.73(13) . . ?
C9 C8 C7 117.83(14) . . ?
C9 C8 C13 120.17(14) . . ?
C7 C8 C13 121.91(14) . . ?
C10 C9 C8 122.09(15) . . ?
C10 C9 H9 119.0 . . ?
C8 C9 H9 119.0 . . ?
C9 C10 C11 120.30(15) . . ?
C9 C10 H10 119.8 . . ?
C11 C10 H10 119.8 . . ?
C10 C11 C12 118.69(15) . . ?
C10 C11 H11 120.7 . . ?
C12 C11 H11 120.7 . . ?
C11 C12 C7 121.74(13) . . ?
C11 C12 H12 119.1 . . ?
C7 C12 H12 119.1 . . ?
C8 C13 H13A 109.5 . . ?
C8 C13 H13B 109.5 . . ?
H13A C13 H13B 109.5 . . ?
C8 C13 H13C 109.5 . . ?
H13A C13 H13C 109.5 . . ?
H13B C13 H13C 109.5 . . ?
C19 C14 C15 123.05(12) . . ?
C19 C14 C1 146.91(11) . . ?
C15 C14 C1 90.04(10) . . ?
C16 C15 C14 122.53(14) . . ?
C16 C15 C2 147.41(14) . . ?
C14 C15 C2 90.05(10) . . ?
C15 C16 C17 115.26(14) . . ?
C15 C16 H16 122.4 . . ?
C17 C16 H16 122.4 . . ?
C18 C17 C16 122.33(14) . . ?
C18 C17 H17 118.8 . . ?
C16 C17 H17 118.8 . . ?
C17 C18 C19 122.79(14) . . ?
C17 C18 H18 118.6 . . ?
C19 C18 H18 118.6 . . ?
C14 C19 C18 114.02(12) . . ?
C14 C19 C20 125.30(11) . . ?
C18 C19 C20 120.68(12) . . ?
C25 C20 C21 119.58(12) . . ?
C25 C20 C19 119.14(12) . . ?
C21 C20 C19 121.28(11) . . ?
C22 C21 C20 118.05(12) . . ?
C22 C21 C26 120.78(12) . . ?
C20 C21 C26 121.16(12) . . ?
C23 C22 C21 121.91(14) . . ?
C23 C22 H22 119.0 . . ?
C21 C22 H22 119.0 . . ?
C22 C23 C24 119.85(15) . . ?
C22 C23 H23 120.1 . . ?
C24 C23 H23 120.1 . . ?
C25 C24 C23 119.37(14) . . ?
C25 C24 H24 120.3 . . ?
C23 C24 H24 120.3 . . ?
C24 C25 C20 121.25(14) . . ?
C24 C25 H25 119.4 . . ?
C20 C25 H25 119.4 . . ?
C21 C26 H26A 109.5 . . ?
C21 C26 H26B 109.5 . . ?
H26A C26 H26B 109.5 . . ?
C21 C26 H26C 109.5 . . ?
H26A C26 H26C 109.5 . . ?
H26B C26 H26C 109.5 . . ?

loop_
_geom_bond_atom_site_label_1
_geom_bond_atom_site_label_2
_geom_bond_distance
_geom_bond_site_symmetry_2
_geom_bond_publ_flag
C1 C6 1.3731(17) . ?
C1 C2 1.4198(17) . ?
C1 C14 1.5102(18) . ?
C2 C3 1.362(2) . ?
C2 C15 1.508(2) . ?
C3 C4 1.403(2) . ?
C3 H3 0.9300 . ?
C4 C5 1.376(2) . ?
C4 H4 0.9300 . ?
C5 C6 1.4261(18) . ?
C5 H5 0.9300 . ?
C6 C7 1.4881(18) . ?
C7 C12 1.3896(19) . ?
C7 C8 1.4058(18) . ?
C8 C9 1.390(2) . ?
C8 C13 1.508(2) . ?
C9 C10 1.371(3) . ?
C9 H9 0.9300 . ?
C10 C11 1.380(2) . ?
C10 H10 0.9300 . ?
C11 C12 1.382(2) . ?
C11 H11 0.9300 . ?
C12 H12 0.9300 . ?
C13 H13A 0.9600 . ?
C13 H13B 0.9600 . ?
C13 H13C 0.9600 . ?
C14 C19 1.3712(18) . ?
C14 C15 1.4175(17) . ?
C15 C16 1.362(2) . ?
C16 C17 1.408(2) . ?
C16 H16 0.9300 . ?
C17 C18 1.375(2) . ?
C17 H17 0.9300 . ?
C18 C19 1.4210(18) . ?
C18 H18 0.9300 . ?
C19 C20 1.4882(18) . ?
C20 C25 1.3902(18) . ?
C20 C21 1.4037(18) . ?
C21 C22 1.3902(19) . ?
C21 C26 1.5013(19) . ?
C22 C23 1.377(2) . ?
C22 H22 0.9300 . ?
C23 C24 1.381(2) . ?
C23 H23 0.9300 . ?
C24 C25 1.381(2) . ?
C24 H24 0.9300 . ?
C25 H25 0.9300 . ?
C26 H26A 0.9600 . ?
C26 H26B 0.9600 . ?
C26 H26C 0.9600 . ?

loop_
_geom_torsion_atom_site_label_1
_geom_torsion_atom_site_label_2
_geom_torsion_atom_site_label_3
_geom_torsion_atom_site_label_4
_geom_torsion
_geom_torsion_site_symmetry_1
_geom_torsion_site_symmetry_2
_geom_torsion_site_symmetry_3
_geom_torsion_site_symmetry_4
_geom_torsion_publ_flag
C6 C1 C2 C3 0.0(2) . . . . ?
C14 C1 C2 C3 179.68(13) . . . . ?
C6 C1 C2 C15 -179.82(12) . . . . ?
C14 C1 C2 C15 -0.17(9) . . . . ?
C1 C2 C3 C4 0.5(2) . . . . ?
C15 C2 C3 C4 -179.75(19) . . . . ?
C2 C3 C4 C5 -0.4(2) . . . . ?
C3 C4 C5 C6 -0.2(2) . . . . ?
C2 C1 C6 C5 -0.65(18) . . . . ?
C14 C1 C6 C5 179.99(17) . . . . ?
C2 C1 C6 C7 -178.44(12) . . . . ?
C14 C1 C6 C7 2.2(3) . . . . ?
C4 C5 C6 C1 0.72(19) . . . . ?
C4 C5 C6 C7 178.55(13) . . . . ?
C1 C6 C7 C12 56.35(17) . . . . ?
C5 C6 C7 C12 -121.26(14) . . . . ?
C1 C6 C7 C8 -123.12(15) . . . . ?
C5 C6 C7 C8 59.27(18) . . . . ?
C12 C7 C8 C9 0.7(2) . . . . ?
C6 C7 C8 C9 -179.82(13) . . . . ?
C12 C7 C8 C13 -175.60(14) . . . . ?
C6 C7 C8 C13 3.9(2) . . . . ?
C7 C8 C9 C10 0.3(3) . . . . ?
C13 C8 C9 C10 176.69(17) . . . . ?
C8 C9 C10 C11 -1.3(3) . . . . ?
C9 C10 C11 C12 1.2(3) . . . . ?
C10 C11 C12 C7 -0.2(2) . . . . ?
C8 C7 C12 C11 -0.8(2) . . . . ?
C6 C7 C12 C11 179.73(12) . . . . ?
C6 C1 C14 C19 0.4(3) . . . . ?
C2 C1 C14 C19 -179.1(2) . . . . ?
C6 C1 C14 C15 179.65(19) . . . . ?
C2 C1 C14 C15 0.18(10) . . . . ?
C19 C14 C15 C16 0.3(2) . . . . ?
C1 C14 C15 C16 -179.24(13) . . . . ?
C19 C14 C15 C2 179.34(12) . . . . ?
C1 C14 C15 C2 -0.17(9) . . . . ?
C3 C2 C15 C16 -1.1(4) . . . . ?
C1 C2 C15 C16 178.7(2) . . . . ?
C3 C2 C15 C14 -179.6(2) . . . . ?
C1 C2 C15 C14 0.18(10) . . . . ?
C14 C15 C16 C17 0.6(2) . . . . ?
C2 C15 C16 C17 -177.63(19) . . . . ?
C15 C16 C17 C18 -0.9(2) . . . . ?
C16 C17 C18 C19 0.2(2) . . . . ?
C15 C14 C19 C18 -0.91(18) . . . . ?
C1 C14 C19 C18 178.20(17) . . . . ?
C15 C14 C19 C20 178.69(11) . . . . ?
C1 C14 C19 C20 -2.2(3) . . . . ?
C17 C18 C19 C14 0.66(19) . . . . ?
C17 C18 C19 C20 -178.95(13) . . . . ?
C14 C19 C20 C25 -112.38(15) . . . . ?
C18 C19 C20 C25 67.19(16) . . . . ?
C14 C19 C20 C21 68.32(17) . . . . ?
C18 C19 C20 C21 -112.11(14) . . . . ?
C25 C20 C21 C22 -0.29(19) . . . . ?
C19 C20 C21 C22 179.00(12) . . . . ?
C25 C20 C21 C26 -179.15(13) . . . . ?
C19 C20 C21 C26 0.15(19) . . . . ?
C20 C21 C22 C23 0.3(2) . . . . ?
C26 C21 C22 C23 179.16(15) . . . . ?
C21 C22 C23 C24 -0.1(2) . . . . ?
C22 C23 C24 C25 -0.1(3) . . . . ?
C23 C24 C25 C20 0.1(2) . . . . ?
C21 C20 C25 C24 0.1(2) . . . . ?
C19 C20 C25 C24 -179.19(13) . . . . ?

loop_
_cod_related_entry_id
_cod_related_entry_database
_cod_related_entry_code
1 ChemSpider 30658658
